data_7051935
loop_
_publ_author_name
'Dobrza\'nska, Liliana'
'Kleinhans, Dewald J.'
'Barbour, Leonard J.'

_publ_section_title
;
 Influence of the metal-to-ligand ratio on the formation of metal
 organic complexes
;
_journal_issue 5
_journal_name_full 'New Journal of Chemistry'
_journal_page_first 813
_journal_paper_doi 10.1039/b800720a
_journal_volume 32
_journal_year 2008
_chemical_formula_sum 'C58 H70 Cu2 N18 O19'
_chemical_formula_weight 1450.40
_chemical_name_common work
_chemical_name_systematic
;
?
;
_space_group_IT_number 2
_symmetry_cell_setting triclinic
_symmetry_space_group_name_Hall '-P 1'
_symmetry_space_group_name_H-M 'P -1'
_atom_sites_solution_hydrogens geom
_atom_sites_solution_primary direct
_atom_sites_solution_secondary difmap
_audit_creation_method SHELXL-97
_cell_angle_alpha 89.797(3)
_cell_angle_beta 89.368(3)
_cell_angle_gamma 84.603(3)
_cell_formula_units_Z 1
_cell_length_a 8.7647(14)
_cell_length_b 10.8794(17)
_cell_length_c 16.984(3)
_cell_measurement_reflns_used 1276
_cell_measurement_temperature 100(2)
_cell_measurement_theta_max 19.792
_cell_measurement_theta_min 2.334
_cell_volume 1612.2(5)
_computing_cell_refinement 'SAINT (Bruker, 2002)'
_computing_data_collection 'SMART (Bruker, 2001)'
_computing_data_reduction SAINT
_computing_molecular_graphics 'X-Seed (Barbour 2001)'
_computing_structure_refinement 'SHELXL-97 (Sheldrick, 1997)'
_computing_structure_solution 'SHELXS-97 (Sheldrick, 1990)'
_diffrn_ambient_temperature 100(2)
_diffrn_measured_fraction_theta_full 0.991
_diffrn_measured_fraction_theta_max 0.933
_diffrn_measurement_device_type 'Bruker APEX CCD area-detector'
_diffrn_measurement_method \w
_diffrn_radiation_monochromator graphite
_diffrn_radiation_source 'fine-focus sealed tube'
_diffrn_radiation_type MoK\a
_diffrn_radiation_wavelength 0.71073
_diffrn_reflns_av_R_equivalents 0.0805
_diffrn_reflns_av_sigmaI/netI 0.1251
_diffrn_reflns_limit_h_max 11
_diffrn_reflns_limit_h_min -11
_diffrn_reflns_limit_k_max 14
_diffrn_reflns_limit_k_min -14
_diffrn_reflns_limit_l_max 22
_diffrn_reflns_limit_l_min -21
_diffrn_reflns_number 18918
_diffrn_reflns_theta_full 26.50
_diffrn_reflns_theta_max 28.34
_diffrn_reflns_theta_min 1.88
_exptl_absorpt_coefficient_mu 0.747
_exptl_absorpt_correction_T_max 0.9092
_exptl_absorpt_correction_T_min 0.8411
_exptl_absorpt_correction_type multi-scan
_exptl_absorpt_process_details 'SADABS (Sheldrick, 1997)'
_exptl_crystal_colour blue
_exptl_crystal_density_diffrn 1.494
_exptl_crystal_density_method 'not measured'
_exptl_crystal_description prism
_exptl_crystal_F_000 754
_exptl_crystal_size_max 0.24
_exptl_crystal_size_mid 0.18
_exptl_crystal_size_min 0.13
_refine_diff_density_max 1.751
_refine_diff_density_min -0.600
_refine_diff_density_rms 0.117
_refine_ls_extinction_method none
_refine_ls_goodness_of_fit_ref 1.012
_refine_ls_hydrogen_treatment mixed
_refine_ls_matrix_type full
_refine_ls_number_parameters 463
_refine_ls_number_reflns 7524
_refine_ls_number_restraints 13
_refine_ls_restrained_S_all 1.447
_refine_ls_R_factor_all 0.1396
_refine_ls_R_factor_gt 0.0811
_refine_ls_shift/su_max 3.518
_refine_ls_shift/su_mean 0.044
_refine_ls_structure_factor_coef Fsqd
_refine_ls_weighting_details 'calc w=1/[\s^2^(Fo^2^)+(0.0877P)^2^+2.4592P] where P=(Fo^2^+2Fc^2^)/3'
_refine_ls_weighting_scheme calc
_refine_ls_wR_factor_gt 0.1743
_refine_ls_wR_factor_ref 0.2005
_reflns_number_gt 4628
_reflns_number_total 7524
_reflns_threshold_expression >2sigma(I)
_cod_data_source_file b800720a.txt
_cod_data_source_block VII
_cod_original_cell_volume 1612.2(4)
_cod_original_sg_symbol_H-M P-1
_cod_database_code 7051935

loop_
_symmetry_equiv_pos_as_xyz
'x, y, z'
'-x, -y, -z'

loop_
_atom_site_label
_atom_site_type_symbol
_atom_site_fract_x
_atom_site_fract_y
_atom_site_fract_z
_atom_site_U_iso_or_equiv
_atom_site_adp_type
_atom_site_occupancy
_atom_site_symmetry_multiplicity
_atom_site_calc_flag
_atom_site_refinement_flags
_atom_site_disorder_assembly
_atom_site_disorder_group
Cu1 Cu 0.5000 0.5000 0.5000 0.0137(3) Uani 1 2 d S . .
Cu2 Cu 0.5000 0.5000 0.0000 0.0176(4) Uani 1 2 d S . .
N2 N 0.4242(7) 0.6663(6) 0.4507(4) 0.0155(14) Uani 1 1 d . . .
C3 C 0.3138(9) 0.6893(7) 0.3985(5) 0.0164(17) Uani 1 1 d . . .
H3 H 0.2509 0.6292 0.3800 0.020 Uiso 1 1 calc R . .
N4 N 0.3017(8) 0.8073(6) 0.3751(4) 0.0184(15) Uani 1 1 d . . .
C5 C 0.4120(9) 0.8649(7) 0.4139(5) 0.0181(17) Uani 1 1 d . . .
H5 H 0.4316 0.9491 0.4092 0.022 Uiso 1 1 calc R . .
C6 C 0.4873(10) 0.7778(7) 0.4601(5) 0.0198(17) Uani 1 1 d . . .
H6 H 0.5701 0.7909 0.4937 0.024 Uiso 1 1 calc R . .
C7 C 0.1900(10) 0.8647(7) 0.3179(5) 0.0206(18) Uani 1 1 d . . .
H7A H 0.1358 0.7992 0.2932 0.025 Uiso 1 1 calc R . .
H7B H 0.2461 0.9054 0.2758 0.025 Uiso 1 1 calc R . .
C8 C 0.0732(9) 0.9588(7) 0.3550(5) 0.0153(16) Uani 1 1 d . . .
C9 C -0.0590(10) 0.9228(7) 0.3896(5) 0.0202(18) Uani 1 1 d . . .
H9 H -0.0742 0.8376 0.3926 0.024 Uiso 1 1 calc R . .
C10 C -0.1697(10) 1.0098(8) 0.4200(5) 0.0238(19) Uani 1 1 d . . .
H10 H -0.2596 0.9843 0.4444 0.029 Uiso 1 1 calc R . .
C11 C -0.1483(9) 1.1335(8) 0.4146(5) 0.0215(18) Uani 1 1 d . . .
H11 H -0.2246 1.1932 0.4350 0.026 Uiso 1 1 calc R . .
C12 C -0.0169(9) 1.1722(7) 0.3798(5) 0.0173(17) Uani 1 1 d . . .
C13 C 0.0937(9) 1.0831(7) 0.3507(5) 0.0164(16) Uani 1 1 d . . .
H13 H 0.1848 1.1083 0.3274 0.020 Uiso 1 1 calc R . .
C14 C 0.0040(10) 1.3068(7) 0.3717(5) 0.0227(19) Uani 1 1 d . . .
H14A H 0.0478 1.3218 0.3189 0.027 Uiso 1 1 calc R . .
H14B H -0.0975 1.3548 0.3753 0.027 Uiso 1 1 calc R . .
N15 N 0.1039(7) 1.3517(6) 0.4314(4) 0.0158(14) Uani 1 1 d . . .
C16 C 0.2385(9) 1.3977(7) 0.4184(5) 0.0164(16) Uani 1 1 d . . .
H16 H 0.2860 1.4026 0.3681 0.020 Uiso 1 1 calc R . .
N17 N 0.2966(7) 1.4353(6) 0.4844(4) 0.0148(14) Uani 1 1 d . . .
C18 C 0.1925(9) 1.4112(7) 0.5433(5) 0.0168(17) Uani 1 1 d . . .
H18 H 0.2035 1.4273 0.5977 0.020 Uiso 1 1 calc R . .
C19 C 0.0734(9) 1.3612(7) 0.5108(5) 0.0179(17) Uani 1 1 d . . .
H19 H -0.0147 1.3372 0.5376 0.022 Uiso 1 1 calc R . .
O20 O 0.5327(8) 0.6288(6) 0.0832(4) 0.0378(17) Uani 1 1 d . . .
C21 C 0.6613(9) 0.6458(7) 0.1213(5) 0.0192(17) Uani 1 1 d . . .
H21 H 0.7554 0.5957 0.1147 0.023 Uiso 1 1 calc R . .
N22 N 0.6407(8) 0.7424(6) 0.1699(4) 0.0226(16) Uani 1 1 d . . .
C23 C 0.4908(10) 0.7890(9) 0.1641(6) 0.031(2) Uani 1 1 d . . .
H23 H 0.4417 0.8575 0.1920 0.037 Uiso 1 1 calc R . .
C24 C 0.4265(10) 0.7184(8) 0.1111(6) 0.030(2) Uani 1 1 d . . .
H24 H 0.3224 0.7295 0.0955 0.036 Uiso 1 1 calc R . .
C25 C 0.7570(10) 0.7879(8) 0.2212(5) 0.0242(19) Uani 1 1 d . . .
H25A H 0.8239 0.7166 0.2414 0.029 Uiso 1 1 calc R . .
H25B H 0.7053 0.8306 0.2669 0.029 Uiso 1 1 calc R . .
C26 C 0.8550(10) 0.8756(8) 0.1795(5) 0.0237(19) Uani 1 1 d . . .
C27 C 0.8370(10) 1.0008(7) 0.1945(5) 0.0212(18) Uani 1 1 d . . .
H27 H 0.7597 1.0328 0.2305 0.025 Uiso 1 1 calc R . .
C28 C 0.9303(10) 1.0813(8) 0.1577(5) 0.025(2) Uani 1 1 d . . .
C29 C 1.0418(11) 1.0339(8) 0.1045(6) 0.031(2) Uani 1 1 d . . .
H29 H 1.1068 1.0876 0.0794 0.037 Uiso 1 1 calc R . .
C30 C 1.0591(11) 0.9083(9) 0.0880(6) 0.034(2) Uani 1 1 d . . .
H30 H 1.1340 0.8763 0.0507 0.041 Uiso 1 1 calc R . .
C31 C 0.9666(11) 0.8304(8) 0.1261(5) 0.029(2) Uani 1 1 d . . .
H31 H 0.9798 0.7443 0.1154 0.035 Uiso 1 1 calc R . .
C32 C 0.9141(11) 1.2166(7) 0.1773(5) 0.0250(19) Uani 1 1 d . . .
H32A H 0.8443 1.2306 0.2233 0.030 Uiso 1 1 calc R . .
H32B H 1.0155 1.2417 0.1922 0.030 Uiso 1 1 calc R . .
N33 N 0.8538(8) 1.2948(6) 0.1111(4) 0.0183(15) Uani 1 1 d . . .
C34 C 0.7078(10) 1.3341(7) 0.0992(5) 0.0205(18) Uani 1 1 d . . .
H34 H 0.6253 1.3150 0.1324 0.025 Uiso 1 1 calc R . .
N35 N 0.6919(8) 1.4031(6) 0.0351(4) 0.0170(14) Uani 1 1 d . . .
C36 C 0.8372(9) 1.4072(7) 0.0050(5) 0.0195(17) Uani 1 1 d . . .
H36 H 0.8627 1.4498 -0.0415 0.023 Uiso 1 1 calc R . .
C37 C 0.9389(9) 1.3411(7) 0.0521(5) 0.0201(17) Uani 1 1 d . . .
H37 H 1.0470 1.3294 0.0454 0.024 Uiso 1 1 calc R . .
N38 N 0.4908(7) 0.1538(5) 0.2924(4) 0.0127(13) Uani 1 1 d . . .
O39 O 0.4666(8) 0.1583(6) 0.3641(4) 0.0411(17) Uani 1 1 d . . .
O40 O 0.5574(10) 0.2323(6) 0.2587(4) 0.050(2) Uani 1 1 d . . .
O41 O 0.4539(9) 0.0601(6) 0.2545(4) 0.0446(19) Uani 1 1 d D . .
N42 N 0.0851(8) 0.5334(7) 0.2385(4) 0.0251(17) Uani 1 1 d . . .
O43 O 0.0049(8) 0.5219(6) 0.1812(4) 0.0367(17) Uani 1 1 d . . .
O44 O 0.0305(8) 0.5876(6) 0.2998(4) 0.0331(15) Uani 1 1 d . . .
O45 O 0.2205(9) 0.4903(12) 0.2380(4) 0.087(4) Uani 1 1 d . . .
O46 O 0.5833(7) 0.4298(5) 0.3639(3) 0.0232(13) Uani 1 1 d . . .
H46 H 0.5591 0.3600 0.3505 0.028 Uiso 1 1 calc R . .
C47 C 0.5963(10) 0.5049(8) 0.2954(5) 0.0259(19) Uani 1 1 d . . .
H47A H 0.5852 0.5921 0.3105 0.039 Uiso 1 1 calc R . .
H47B H 0.5158 0.4892 0.2581 0.039 Uiso 1 1 calc R . .
H47C H 0.6970 0.4848 0.2705 0.039 Uiso 1 1 calc R . .
O48 O 0.3444(9) 0.3907(8) 0.0947(5) 0.049(2) Uani 1 1 d D . .
H48A H 0.345(12) 0.3000(14) 0.100(6) 0.05(3) Uiso 1 1 d D . .
H48B H 0.35(2) 0.422(9) 0.149(2) 0.17(9) Uiso 1 1 d D . .
O49 O 0.390(2) 0.1430(19) 0.0999(12) 0.076(5) Uani 0.50 1 d PDU . .
H49B H 0.40(2) 0.082(7) 0.150(2) 0.34(18) Uiso 0.50 1 d PD . .
H49A H 0.436(13) 0.078(10) 0.054(4) 0.00(3) Uiso 0.50 1 d PD . .

loop_
_atom_site_aniso_label
_atom_site_aniso_U_11
_atom_site_aniso_U_22
_atom_site_aniso_U_33
_atom_site_aniso_U_23
_atom_site_aniso_U_13
_atom_site_aniso_U_12
Cu1 0.0142(7) 0.0088(7) 0.0181(7) 0.0014(5) -0.0027(5) -0.0008(5)
Cu2 0.0188(8) 0.0141(7) 0.0192(8) -0.0030(6) -0.0019(6) 0.0017(6)
N2 0.013(3) 0.013(3) 0.019(3) 0.002(3) 0.002(3) 0.000(3)
C3 0.019(4) 0.012(4) 0.018(4) 0.002(3) 0.002(3) -0.002(3)
N4 0.024(4) 0.011(3) 0.019(4) 0.002(3) -0.002(3) 0.004(3)
C5 0.018(4) 0.013(4) 0.024(4) -0.004(3) -0.002(3) -0.004(3)
C6 0.025(4) 0.013(4) 0.022(4) -0.001(3) 0.000(3) -0.005(3)
C7 0.030(5) 0.015(4) 0.015(4) -0.001(3) -0.006(3) 0.009(3)
C8 0.018(4) 0.010(4) 0.017(4) 0.000(3) -0.004(3) 0.004(3)
C9 0.029(5) 0.011(4) 0.021(4) 0.002(3) -0.008(4) -0.006(3)
C10 0.021(4) 0.025(5) 0.026(5) 0.004(4) 0.001(4) -0.009(4)
C11 0.016(4) 0.023(4) 0.026(5) -0.001(4) -0.003(3) -0.001(3)
C12 0.021(4) 0.014(4) 0.017(4) -0.001(3) -0.008(3) -0.001(3)
C13 0.015(4) 0.017(4) 0.018(4) 0.002(3) -0.003(3) -0.004(3)
C14 0.025(5) 0.014(4) 0.029(5) 0.003(3) -0.010(4) -0.003(3)
N15 0.016(3) 0.010(3) 0.021(4) -0.002(3) -0.004(3) 0.001(3)
C16 0.018(4) 0.010(4) 0.021(4) -0.001(3) -0.001(3) 0.000(3)
N17 0.012(3) 0.014(3) 0.018(3) 0.003(3) -0.002(3) 0.000(3)
C18 0.020(4) 0.010(4) 0.020(4) 0.003(3) 0.002(3) 0.000(3)
C19 0.016(4) 0.015(4) 0.023(4) 0.004(3) 0.001(3) -0.001(3)
O20 0.035(4) 0.037(4) 0.041(4) -0.005(3) -0.008(3) 0.001(3)
C21 0.017(4) 0.016(4) 0.024(4) -0.003(3) 0.000(3) 0.000(3)
N22 0.025(4) 0.019(4) 0.024(4) -0.007(3) -0.003(3) -0.001(3)
C23 0.026(5) 0.026(5) 0.039(6) -0.010(4) 0.007(4) 0.007(4)
C24 0.018(4) 0.031(5) 0.040(6) -0.015(4) -0.006(4) 0.006(4)
C25 0.031(5) 0.020(4) 0.021(4) -0.008(3) -0.003(4) 0.001(4)
C26 0.024(5) 0.025(5) 0.021(4) -0.001(4) -0.009(4) 0.003(4)
C27 0.025(4) 0.020(4) 0.017(4) -0.003(3) -0.007(3) 0.004(3)
C28 0.034(5) 0.016(4) 0.022(5) 0.001(3) -0.011(4) 0.008(4)
C29 0.037(6) 0.022(5) 0.034(5) 0.005(4) 0.001(4) 0.001(4)
C30 0.038(6) 0.030(5) 0.033(5) 0.004(4) 0.005(4) 0.008(4)
C31 0.034(5) 0.021(5) 0.031(5) 0.000(4) 0.000(4) 0.010(4)
C32 0.036(5) 0.020(4) 0.019(4) 0.000(3) -0.011(4) -0.004(4)
N33 0.021(4) 0.013(3) 0.021(4) -0.003(3) -0.005(3) 0.001(3)
C34 0.023(4) 0.014(4) 0.025(5) -0.005(3) 0.000(4) -0.005(3)
N35 0.022(4) 0.011(3) 0.018(3) -0.002(3) -0.002(3) -0.001(3)
C36 0.025(4) 0.013(4) 0.021(4) -0.004(3) 0.002(3) -0.003(3)
C37 0.018(4) 0.017(4) 0.025(4) -0.005(3) 0.002(3) -0.003(3)
N38 0.010(3) 0.007(3) 0.022(4) -0.008(3) 0.012(3) -0.004(2)
O39 0.045(4) 0.035(4) 0.043(4) -0.003(3) -0.001(3) -0.006(3)
O40 0.077(6) 0.031(4) 0.044(4) -0.004(3) 0.016(4) -0.021(4)
O41 0.058(5) 0.031(4) 0.047(4) -0.011(3) 0.013(4) -0.014(4)
N42 0.024(4) 0.027(4) 0.025(4) 0.013(3) -0.007(3) -0.006(3)
O43 0.037(4) 0.033(4) 0.039(4) -0.012(3) -0.016(3) 0.004(3)
O44 0.042(4) 0.033(4) 0.025(4) 0.005(3) -0.008(3) -0.007(3)
O45 0.028(5) 0.207(12) 0.022(4) 0.009(6) 0.002(3) 0.016(6)
O46 0.030(3) 0.017(3) 0.022(3) -0.004(2) 0.001(3) -0.004(3)
C47 0.029(5) 0.029(5) 0.019(4) 0.004(4) -0.002(4) -0.002(4)
O48 0.039(4) 0.057(5) 0.049(5) 0.022(4) 0.007(4) 0.002(4)
O49 0.078(6) 0.074(6) 0.076(6) 0.004(3) -0.006(3) -0.015(3)

loop_
_atom_type_symbol
_atom_type_description
_atom_type_scat_dispersion_real
_atom_type_scat_dispersion_imag
_atom_type_scat_source
C C 0.0033 0.0016 'International Tables Vol C Tables 4.2.6.8 and 6.1.1.4'
H H 0.0000 0.0000 'International Tables Vol C Tables 4.2.6.8 and 6.1.1.4'
N N 0.0061 0.0033 'International Tables Vol C Tables 4.2.6.8 and 6.1.1.4'
O O 0.0106 0.0060 'International Tables Vol C Tables 4.2.6.8 and 6.1.1.4'
Cu Cu 0.3201 1.2651 'International Tables Vol C Tables 4.2.6.8 and 6.1.1.4'

loop_
_geom_angle_atom_site_label_1
_geom_angle_atom_site_label_2
_geom_angle_atom_site_label_3
_geom_angle
_geom_angle_site_symmetry_1
_geom_angle_site_symmetry_3
_geom_angle_publ_flag
N17 Cu1 N17 180.0(4) 1_545 2_676 ?
N17 Cu1 N2 88.5(2) 1_545 2_666 ?
N17 Cu1 N2 91.5(2) 2_676 2_666 ?
N17 Cu1 N2 91.5(2) 1_545 . ?
N17 Cu1 N2 88.5(2) 2_676 . ?
N2 Cu1 N2 180.0(3) 2_666 . ?
N35 Cu2 N35 180.0(4) 1_545 2_675 ?
N35 Cu2 O20 90.9(3) 1_545 2_665 ?
N35 Cu2 O20 89.1(3) 2_675 2_665 ?
N35 Cu2 O20 89.1(3) 1_545 . ?
N35 Cu2 O20 90.9(3) 2_675 . ?
O20 Cu2 O20 180.0(4) 2_665 . ?
C3 N2 C6 105.2(6) . . ?
C3 N2 Cu1 127.9(5) . . ?
C6 N2 Cu1 126.7(5) . . ?
N2 C3 N4 111.8(7) . . ?
N2 C3 H3 124.1 . . ?
N4 C3 H3 124.1 . . ?
C3 N4 C5 107.3(6) . . ?
C3 N4 C7 126.2(7) . . ?
C5 N4 C7 126.6(7) . . ?
C6 C5 N4 106.4(7) . . ?
C6 C5 H5 126.8 . . ?
N4 C5 H5 126.8 . . ?
C5 C6 N2 109.3(7) . . ?
C5 C6 H6 125.3 . . ?
N2 C6 H6 125.3 . . ?
N4 C7 C8 113.1(6) . . ?
N4 C7 H7A 109.0 . . ?
C8 C7 H7A 109.0 . . ?
N4 C7 H7B 109.0 . . ?
C8 C7 H7B 109.0 . . ?
H7A C7 H7B 107.8 . . ?
C9 C8 C13 119.1(7) . . ?
C9 C8 C7 120.7(7) . . ?
C13 C8 C7 120.1(7) . . ?
C8 C9 C10 120.7(7) . . ?
C8 C9 H9 119.7 . . ?
C10 C9 H9 119.7 . . ?
C11 C10 C9 119.5(8) . . ?
C11 C10 H10 120.2 . . ?
C9 C10 H10 120.2 . . ?
C10 C11 C12 120.9(8) . . ?
C10 C11 H11 119.5 . . ?
C12 C11 H11 119.5 . . ?
C11 C12 C13 118.6(7) . . ?
C11 C12 C14 120.9(7) . . ?
C13 C12 C14 120.6(8) . . ?
C8 C13 C12 121.2(7) . . ?
C8 C13 H13 119.4 . . ?
C12 C13 H13 119.4 . . ?
N15 C14 C12 113.4(6) . . ?
N15 C14 H14A 108.9 . . ?
C12 C14 H14A 108.9 . . ?
N15 C14 H14B 108.9 . . ?
C12 C14 H14B 108.9 . . ?
H14A C14 H14B 107.7 . . ?
C16 N15 C19 107.0(6) . . ?
C16 N15 C14 126.4(7) . . ?
C19 N15 C14 126.5(7) . . ?
N17 C16 N15 111.4(7) . . ?
N17 C16 H16 124.3 . . ?
N15 C16 H16 124.3 . . ?
C16 N17 C18 105.7(7) . . ?
C16 N17 Cu1 128.0(5) . 1_565 ?
C18 N17 Cu1 126.1(5) . 1_565 ?
C19 C18 N17 109.1(7) . . ?
C19 C18 H18 125.5 . . ?
N17 C18 H18 125.5 . . ?
C18 C19 N15 106.8(7) . . ?
C18 C19 H19 126.6 . . ?
N15 C19 H19 126.6 . . ?
C21 O20 C24 105.0(7) . . ?
C21 O20 Cu2 128.1(6) . . ?
C24 O20 Cu2 126.9(6) . . ?
O20 C21 N22 111.2(7) . . ?
O20 C21 H21 124.4 . . ?
N22 C21 H21 124.4 . . ?
C21 N22 C23 107.1(7) . . ?
C21 N22 C25 126.2(7) . . ?
C23 N22 C25 126.7(7) . . ?
C24 C23 N22 106.4(8) . . ?
C24 C23 H23 126.8 . . ?
N22 C23 H23 126.8 . . ?
C23 C24 O20 110.2(8) . . ?
C23 C24 H24 124.9 . . ?
O20 C24 H24 124.9 . . ?
N22 C25 C26 112.9(7) . . ?
N22 C25 H25A 109.0 . . ?
C26 C25 H25A 109.0 . . ?
N22 C25 H25B 109.0 . . ?
C26 C25 H25B 109.0 . . ?
H25A C25 H25B 107.8 . . ?
C27 C26 C31 118.9(8) . . ?
C27 C26 C25 121.2(8) . . ?
C31 C26 C25 119.9(8) . . ?
C26 C27 C28 121.2(8) . . ?
C26 C27 H27 119.4 . . ?
C28 C27 H27 119.4 . . ?
C29 C28 C27 119.0(8) . . ?
C29 C28 C32 120.4(8) . . ?
C27 C28 C32 120.6(8) . . ?
C28 C29 C30 120.3(9) . . ?
C28 C29 H29 119.9 . . ?
C30 C29 H29 119.9 . . ?
C31 C30 C29 119.6(9) . . ?
C31 C30 H30 120.2 . . ?
C29 C30 H30 120.2 . . ?
C30 C31 C26 121.1(9) . . ?
C30 C31 H31 119.5 . . ?
C26 C31 H31 119.5 . . ?
N33 C32 C28 112.9(7) . . ?
N33 C32 H32A 109.0 . . ?
C28 C32 H32A 109.0 . . ?
N33 C32 H32B 109.0 . . ?
C28 C32 H32B 109.0 . . ?
H32A C32 H32B 107.8 . . ?
C34 N33 C37 107.9(7) . . ?
C34 N33 C32 126.1(7) . . ?
C37 N33 C32 126.0(7) . . ?
N35 C34 N33 111.3(7) . . ?
N35 C34 H34 124.3 . . ?
N33 C34 H34 124.4 . . ?
C34 N35 C36 105.5(7) . . ?
C34 N35 Cu2 126.2(6) . 1_565 ?
C36 N35 Cu2 127.7(5) . 1_565 ?
C37 C36 N35 109.4(7) . . ?
C37 C36 H36 125.3 . . ?
N35 C36 H36 125.3 . . ?
C36 C37 N33 105.9(7) . . ?
C36 C37 H37 127.1 . . ?
N33 C37 H37 127.1 . . ?
O40 N38 O39 121.4(7) . . ?
O40 N38 O41 119.9(7) . . ?
O39 N38 O41 118.6(7) . . ?
O43 N42 O45 120.3(8) . . ?
O43 N42 O44 120.7(7) . . ?
O45 N42 O44 119.0(8) . . ?
C47 O46 H46 109.5 . . ?
O46 C47 H47A 109.5 . . ?
O46 C47 H47B 109.5 . . ?
H47A C47 H47B 109.5 . . ?
O46 C47 H47C 109.5 . . ?
H47A C47 H47C 109.5 . . ?
H47B C47 H47C 109.5 . . ?
H48A O48 H48B 105(8) . . ?
H49B O49 H49A 99(3) . . ?

loop_
_geom_bond_atom_site_label_1
_geom_bond_atom_site_label_2
_geom_bond_distance
_geom_bond_site_symmetry_2
_geom_bond_publ_flag
Cu1 N17 1.998(6) 1_545 ?
Cu1 N17 1.998(6) 2_676 ?
Cu1 N2 2.048(6) 2_666 ?
Cu1 N2 2.048(6) . ?
Cu2 N35 1.995(6) 1_545 ?
Cu2 N35 1.995(6) 2_675 ?
Cu2 O20 2.034(7) 2_665 ?
Cu2 O20 2.034(7) . ?
N2 C3 1.324(10) . ?
N2 C6 1.390(10) . ?
C3 N4 1.338(10) . ?
C3 H3 0.9500 . ?
N4 C5 1.376(10) . ?
N4 C7 1.481(10) . ?
C5 C6 1.356(11) . ?
C5 H5 0.9500 . ?
C6 H6 0.9500 . ?
C7 C8 1.511(10) . ?
C7 H7A 0.9900 . ?
C7 H7B 0.9900 . ?
C8 C9 1.382(11) . ?
C8 C13 1.382(10) . ?
C9 C10 1.387(12) . ?
C9 H9 0.9500 . ?
C10 C11 1.379(12) . ?
C10 H10 0.9500 . ?
C11 C12 1.389(11) . ?
C11 H11 0.9500 . ?
C12 C13 1.392(11) . ?
C12 C14 1.499(11) . ?
C13 H13 0.9500 . ?
C14 N15 1.461(10) . ?
C14 H14A 0.9900 . ?
C14 H14B 0.9900 . ?
N15 C16 1.340(10) . ?
N15 C19 1.375(10) . ?
C16 N17 1.318(10) . ?
C16 H16 0.9500 . ?
N17 C18 1.387(10) . ?
N17 Cu1 1.998(6) 1_565 ?
C18 C19 1.345(11) . ?
C18 H18 0.9500 . ?
C19 H19 0.9500 . ?
O20 C21 1.334(10) . ?
O20 C24 1.366(11) . ?
C21 N22 1.338(10) . ?
C21 H21 0.9500 . ?
N22 C23 1.368(11) . ?
N22 C25 1.469(11) . ?
C23 C24 1.347(13) . ?
C23 H23 0.9500 . ?
C24 H24 0.9500 . ?
C25 C26 1.511(13) . ?
C25 H25A 0.9900 . ?
C25 H25B 0.9900 . ?
C26 C27 1.381(11) . ?
C26 C31 1.384(12) . ?
C27 C28 1.394(12) . ?
C27 H27 0.9500 . ?
C28 C29 1.388(13) . ?
C28 C32 1.504(11) . ?
C29 C30 1.390(13) . ?
C29 H29 0.9500 . ?
C30 C31 1.381(13) . ?
C30 H30 0.9500 . ?
C31 H31 0.9500 . ?
C32 N33 1.479(10) . ?
C32 H32A 0.9900 . ?
C32 H32B 0.9900 . ?
N33 C34 1.328(10) . ?
N33 C37 1.365(10) . ?
C34 N35 1.321(10) . ?
C34 H34 0.9500 . ?
N35 C36 1.372(10) . ?
N35 Cu2 1.995(6) 1_565 ?
C36 C37 1.357(11) . ?
C36 H36 0.9500 . ?
C37 H37 0.9500 . ?
N38 O40 1.217(9) . ?
N38 O39 1.234(9) . ?
N38 O41 1.277(9) . ?
N42 O43 1.221(9) . ?
N42 O45 1.234(10) . ?
N42 O44 1.264(9) . ?
O46 C47 1.429(10) . ?
O46 H46 0.8400 . ?
C47 H47A 0.9800 . ?
C47 H47B 0.9800 . ?
C47 H47C 0.9800 . ?
O48 H48A 0.99(2) . ?
O48 H48B 0.99(6) . ?
O49 H49B 1.08(4) . ?
O49 H49A 1.11(4) . ?

loop_
_geom_hbond_atom_site_label_D
_geom_hbond_atom_site_label_H
_geom_hbond_atom_site_label_A
_geom_hbond_site_symmetry_A
_geom_hbond_distance_DH
_geom_hbond_distance_HA
_geom_hbond_distance_DA
_geom_hbond_angle_DHA
O46 H46 O39 1_555 0.84 2.42 3.215(9) 158
O46 H46 O40 1_555 0.84 2.09 2.826(9) 146
O48 H48a O49 1_555 0.99(2) 1.72(3) 2.69(2) 166(9)
O48 H48B O45 1_555 0.99(6) 1.98(11) 2.831(12) 142(14)
O49 H49B O41 1_555 1.08(6) 1.85(5) 2.82(2) 148(6)
C3 H3 O44 1_555 0.95 2.45 3.290(11) 147
C5 H5 O39 1_565 0.95 2.44 3.375(10) 166
C6 H6 O39 2_666 0.95 2.49 3.107(11) 123
C7 H7A O44 1_555 0.99 2.56 3.456(10) 150
C16 H16 O45 1_565 0.95 2.46 3.223(11) 138
C21 H21 O43 1_655 0.95 2.53 3.349(11) 144
C23 H23 O41 1_565 0.95 2.46 3.317(12) 150
C25 H25A O44 1_655 0.99 2.41 3.368(11) 164
C32 H32A O40 1_565 0.99 2.58 3.394(13) 140
C34 H34 O40 1_565 0.95 2.41 3.237(11) 145

loop_
_geom_torsion_atom_site_label_1
_geom_torsion_atom_site_label_2
_geom_torsion_atom_site_label_3
_geom_torsion_atom_site_label_4
_geom_torsion
_geom_torsion_site_symmetry_1
_geom_torsion_site_symmetry_2
_geom_torsion_site_symmetry_3
_geom_torsion_site_symmetry_4
_geom_torsion_publ_flag
N17 Cu1 N2 C3 -26.4(7) 1_545 . . . ?
N17 Cu1 N2 C3 153.6(7) 2_676 . . . ?
N17 Cu1 N2 C6 159.5(6) 1_545 . . . ?
N17 Cu1 N2 C6 -20.5(6) 2_676 . . . ?
C6 N2 C3 N4 -0.7(9) . . . . ?
Cu1 N2 C3 N4 -175.7(5) . . . . ?
N2 C3 N4 C5 0.6(9) . . . . ?
N2 C3 N4 C7 -179.5(7) . . . . ?
C3 N4 C5 C6 -0.2(9) . . . . ?
C7 N4 C5 C6 179.9(7) . . . . ?
N4 C5 C6 N2 -0.2(9) . . . . ?
C3 N2 C6 C5 0.6(9) . . . . ?
Cu1 N2 C6 C5 175.7(5) . . . . ?
C3 N4 C7 C8 112.5(9) . . . . ?
C5 N4 C7 C8 -67.5(10) . . . . ?
N4 C7 C8 C9 -85.9(9) . . . . ?
N4 C7 C8 C13 97.7(9) . . . . ?
C13 C8 C9 C10 -0.3(12) . . . . ?
C7 C8 C9 C10 -176.7(7) . . . . ?
C8 C9 C10 C11 0.9(12) . . . . ?
C9 C10 C11 C12 -0.6(13) . . . . ?
C10 C11 C12 C13 -0.3(12) . . . . ?
C10 C11 C12 C14 178.1(8) . . . . ?
C9 C8 C13 C12 -0.7(12) . . . . ?
C7 C8 C13 C12 175.8(7) . . . . ?
C11 C12 C13 C8 1.0(11) . . . . ?
C14 C12 C13 C8 -177.4(7) . . . . ?
C11 C12 C14 N15 100.6(9) . . . . ?
C13 C12 C14 N15 -81.0(10) . . . . ?
C12 C14 N15 C16 117.0(8) . . . . ?
C12 C14 N15 C19 -67.0(10) . . . . ?
C19 N15 C16 N17 0.4(8) . . . . ?
C14 N15 C16 N17 177.0(7) . . . . ?
N15 C16 N17 C18 0.3(8) . . . . ?
N15 C16 N17 Cu1 175.3(5) . . . 1_565 ?
C16 N17 C18 C19 -0.9(8) . . . . ?
Cu1 N17 C18 C19 -176.0(5) 1_565 . . . ?
N17 C18 C19 N15 1.1(8) . . . . ?
C16 N15 C19 C18 -0.9(8) . . . . ?
C14 N15 C19 C18 -177.5(7) . . . . ?
N35 Cu2 O20 C21 17.8(7) 1_545 . . . ?
N35 Cu2 O20 C21 -162.2(7) 2_675 . . . ?
N35 Cu2 O20 C24 -163.3(8) 1_545 . . . ?
N35 Cu2 O20 C24 16.7(8) 2_675 . . . ?
C24 O20 C21 N22 -1.2(10) . . . . ?
Cu2 O20 C21 N22 177.8(5) . . . . ?
O20 C21 N22 C23 1.1(10) . . . . ?
O20 C21 N22 C25 179.9(7) . . . . ?
C21 N22 C23 C24 -0.5(10) . . . . ?
C25 N22 C23 C24 -179.3(8) . . . . ?
N22 C23 C24 O20 -0.2(11) . . . . ?
C21 O20 C24 C23 0.9(11) . . . . ?
Cu2 O20 C24 C23 -178.2(6) . . . . ?
C21 N22 C25 C26 85.3(10) . . . . ?
C23 N22 C25 C26 -96.2(10) . . . . ?
N22 C25 C26 C27 106.5(9) . . . . ?
N22 C25 C26 C31 -74.4(10) . . . . ?
C31 C26 C27 C28 -0.9(12) . . . . ?
C25 C26 C27 C28 178.2(8) . . . . ?
C26 C27 C28 C29 0.7(12) . . . . ?
C26 C27 C28 C32 -177.2(7) . . . . ?
C27 C28 C29 C30 0.5(13) . . . . ?
C32 C28 C29 C30 178.4(8) . . . . ?
C28 C29 C30 C31 -1.4(14) . . . . ?
C29 C30 C31 C26 1.1(14) . . . . ?
C27 C26 C31 C30 0.0(13) . . . . ?
C25 C26 C31 C30 -179.1(8) . . . . ?
C29 C28 C32 N33 70.0(11) . . . . ?
C27 C28 C32 N33 -112.2(9) . . . . ?
C28 C32 N33 C34 93.8(10) . . . . ?
C28 C32 N33 C37 -87.4(10) . . . . ?
C37 N33 C34 N35 0.5(9) . . . . ?
C32 N33 C34 N35 179.5(7) . . . . ?
N33 C34 N35 C36 0.0(9) . . . . ?
N33 C34 N35 Cu2 -171.8(5) . . . 1_565 ?
C34 N35 C36 C37 -0.5(9) . . . . ?
Cu2 N35 C36 C37 171.2(5) 1_565 . . . ?
N35 C36 C37 N33 0.7(9) . . . . ?
C34 N33 C37 C36 -0.7(8) . . . . ?
C32 N33 C37 C36 -179.8(7) . . . . ?
